data_7053882
loop_
_publ_author_name
'Wang, Xiaoqing'
'Liu, Hou-ting'
'Cui, Jichun'
'Wu, Yanping'
'Lu, Hua'
'Lu, Jing'
'Liu, Zhipeng'
'He, Weijiang'

_publ_section_title
;
 Synthesis and fluorescence properties of isoindoline--benzazole-based
 boron difluoride complexes
;
_journal_issue 3
_journal_name_full 'New Journal of Chemistry'
_journal_page_first 1277
_journal_paper_doi 10.1039/c3nj01361h
_journal_volume 38
_journal_year 2014
_chemical_formula_sum 'C19 H15 B F2 N4 O2 S'
_chemical_formula_weight 412.22
_chemical_name_systematic
;
?
;
_space_group_IT_number 2
_symmetry_cell_setting triclinic
_symmetry_space_group_name_Hall '-P 1'
_symmetry_space_group_name_H-M 'P -1'
_atom_sites_solution_hydrogens geom
_atom_sites_solution_primary direct
_atom_sites_solution_secondary difmap
_audit_creation_method SHELXL-97
_cell_angle_alpha 111.822(10)
_cell_angle_beta 97.397(9)
_cell_angle_gamma 98.633(9)
_cell_formula_units_Z 2
_cell_length_a 7.8205(9)
_cell_length_b 10.3904(11)
_cell_length_c 12.6744(14)
_cell_measurement_reflns_used 1473
_cell_measurement_temperature 293(2)
_cell_measurement_theta_max 70.7343
_cell_measurement_theta_min 3.8319
_cell_volume 926.0(2)
_computing_structure_refinement 'SHELXL-97 (Sheldrick, 1997)'
_computing_structure_solution 'SHELXS-97 (Sheldrick, 1990)'
_diffrn_ambient_temperature 293(2)
_diffrn_measured_fraction_theta_full 0.998
_diffrn_measured_fraction_theta_max 0.998
_diffrn_measurement_device_type 'Xcalibur, Eos, Gemini'
_diffrn_radiation_monochromator graphite
_diffrn_radiation_source 'Enhance (Cu) X-ray Source'
_diffrn_radiation_type CuK\a
_diffrn_radiation_wavelength 1.54184
_diffrn_reflns_av_R_equivalents 0.0296
_diffrn_reflns_av_sigmaI/netI 0.0474
_diffrn_reflns_limit_h_max 9
_diffrn_reflns_limit_h_min -7
_diffrn_reflns_limit_k_max 12
_diffrn_reflns_limit_k_min -12
_diffrn_reflns_limit_l_max 15
_diffrn_reflns_limit_l_min -15
_diffrn_reflns_number 5983
_diffrn_reflns_theta_full 67.25
_diffrn_reflns_theta_max 67.25
_diffrn_reflns_theta_min 3.84
_exptl_absorpt_coefficient_mu 1.949
_exptl_absorpt_correction_T_max 0.9621
_exptl_absorpt_correction_T_min 0.9438
_exptl_absorpt_correction_type multi-scan
_exptl_absorpt_process_details SADABS
_exptl_crystal_density_diffrn 1.478
_exptl_crystal_density_method 'not measured'
_exptl_crystal_F_000 424
_exptl_crystal_size_max 0.03
_exptl_crystal_size_mid 0.03
_exptl_crystal_size_min 0.02
_refine_diff_density_max 1.122
_refine_diff_density_min -0.385
_refine_diff_density_rms 0.112
_refine_ls_extinction_method none
_refine_ls_goodness_of_fit_ref 1.100
_refine_ls_hydrogen_treatment constr
_refine_ls_matrix_type full
_refine_ls_number_parameters 264
_refine_ls_number_reflns 3323
_refine_ls_number_restraints 0
_refine_ls_restrained_S_all 1.100
_refine_ls_R_factor_all 0.1089
_refine_ls_R_factor_gt 0.0900
_refine_ls_shift/su_max 0.000
_refine_ls_shift/su_mean 0.000
_refine_ls_structure_factor_coef Fsqd
_refine_ls_weighting_details 'calc w=1/[\s^2^(Fo^2^)+(0.1589P)^2^+0.6772P] where P=(Fo^2^+2Fc^2^)/3'
_refine_ls_weighting_scheme calc
_refine_ls_wR_factor_gt 0.2560
_refine_ls_wR_factor_ref 0.2804
_reflns_number_gt 2448
_reflns_number_total 3323
_reflns_threshold_expression >2sigma(I)
_cod_data_source_file c3nj01361h.txt
_cod_data_source_block exp_1113
_cod_original_cell_volume 925.97(18)
_cod_original_sg_symbol_H-M p-1
_cod_database_code 7053882

loop_
_symmetry_equiv_pos_as_xyz
'x, y, z'
'-x, -y, -z'

loop_
_atom_site_label
_atom_site_type_symbol
_atom_site_fract_x
_atom_site_fract_y
_atom_site_fract_z
_atom_site_U_iso_or_equiv
_atom_site_adp_type
_atom_site_occupancy
_atom_site_symmetry_multiplicity
_atom_site_calc_flag
_atom_site_refinement_flags
S1 S 0.41033(18) 0.70210(14) 0.04827(11) 0.0597(4) Uani 1 1 d .
B1 B 0.1592(7) 0.7422(5) 0.4827(4) 0.0473(11) Uani 1 1 d .
F1 F 0.2823(4) 0.8283(3) 0.4561(2) 0.0634(8) Uani 1 1 d .
F2 F -0.0099(4) 0.7428(3) 0.4359(2) 0.0587(7) Uani 1 1 d .
N1 N 0.3937(7) 0.4785(5) 0.7678(4) 0.0694(13) Uani 1 1 d .
N2 N 0.1807(5) 0.7952(4) 0.6175(3) 0.0457(9) Uani 1 1 d .
N3 N 0.2402(5) 0.7986(4) 0.7933(3) 0.0493(9) Uani 1 1 d .
H3A H 0.2725 0.7733 0.8488 0.059 Uiso 1 1 calc R
N4 N 0.1918(5) 0.5886(4) 0.4421(3) 0.0469(9) Uani 1 1 d .
O1 O 0.1183(5) 0.5265(4) 0.2432(3) 0.0681(10) Uani 1 1 d .
O2 O 0.3266(7) 0.7938(5) -0.0004(4) 0.0955(16) Uani 1 1 d .
C1 C 0.1719(7) 0.4976(5) 0.3233(4) 0.0519(11) Uani 1 1 d .
C2 C 0.2315(6) 0.3690(5) 0.3236(4) 0.0519(11) Uani 1 1 d .
C3 C 0.2430(8) 0.2493(5) 0.2302(4) 0.0616(13) Uani 1 1 d .
H3 H 0.2115 0.2410 0.1543 0.074 Uiso 1 1 calc R
C4 C 0.3033(7) 0.1425(5) 0.2545(4) 0.0653(14) Uani 1 1 d .
H4 H 0.3137 0.0610 0.1941 0.078 Uiso 1 1 calc R
C5 C 0.3480(7) 0.1564(5) 0.3682(5) 0.0601(12) Uani 1 1 d .
H5 H 0.3866 0.0828 0.3822 0.072 Uiso 1 1 calc R
C6 C 0.3374(6) 0.2756(5) 0.4614(4) 0.0524(11) Uani 1 1 d .
H6 H 0.3682 0.2834 0.5372 0.063 Uiso 1 1 calc R
C7 C 0.2792(6) 0.3829(5) 0.4375(4) 0.0463(10) Uani 1 1 d .
C8 C 0.2507(6) 0.5238(5) 0.5115(4) 0.0441(9) Uani 1 1 d .
C9 C 0.2733(6) 0.5865(5) 0.6292(4) 0.0441(9) Uani 1 1 d .
C10 C 0.3387(7) 0.5233(5) 0.7045(4) 0.0502(11) Uani 1 1 d .
C11 C 0.2338(6) 0.7249(4) 0.6810(4) 0.0429(9) Uani 1 1 d .
C12 C 0.1857(6) 0.9235(5) 0.8050(4) 0.0486(10) Uani 1 1 d .
C13 C 0.1679(8) 1.0354(5) 0.9027(4) 0.0602(13) Uani 1 1 d .
H13 H 0.1937 1.0362 0.9767 0.072 Uiso 1 1 calc R
C14 C 0.1094(8) 1.1459(5) 0.8836(4) 0.0639(14) Uani 1 1 d .
H14 H 0.0918 1.2218 0.9461 0.077 Uiso 1 1 calc R
C15 C 0.0764(7) 1.1460(5) 0.7727(4) 0.0619(13) Uani 1 1 d .
H15 H 0.0405 1.2234 0.7639 0.074 Uiso 1 1 calc R
C16 C 0.0951(7) 1.0349(5) 0.6757(4) 0.0539(11) Uani 1 1 d .
H16 H 0.0720 1.0350 0.6019 0.065 Uiso 1 1 calc R
C17 C 0.1506(6) 0.9226(5) 0.6949(4) 0.0471(10) Uani 1 1 d .
C18 C 0.4257(8) 0.7869(6) 0.2005(4) 0.0692(15) Uani 1 1 d .
H18A H 0.5088 0.8763 0.2304 0.104 Uiso 1 1 calc R
H18B H 0.4647 0.7277 0.2372 0.104 Uiso 1 1 calc R
H18C H 0.3120 0.8027 0.2160 0.104 Uiso 1 1 calc R
C19 C 0.2423(9) 0.5531(7) 0.0190(5) 0.0845(19) Uani 1 1 d .
H19A H 0.1393 0.5840 0.0443 0.127 Uiso 1 1 calc R
H19B H 0.2822 0.4981 0.0596 0.127 Uiso 1 1 calc R
H19C H 0.2136 0.4960 -0.0629 0.127 Uiso 1 1 calc R

loop_
_atom_site_aniso_label
_atom_site_aniso_U_11
_atom_site_aniso_U_22
_atom_site_aniso_U_33
_atom_site_aniso_U_23
_atom_site_aniso_U_13
_atom_site_aniso_U_12
S1 0.0726(9) 0.0573(8) 0.0524(7) 0.0249(6) 0.0133(6) 0.0147(6)
B1 0.059(3) 0.047(3) 0.041(3) 0.023(2) 0.006(2) 0.016(2)
F1 0.080(2) 0.0596(17) 0.0578(16) 0.0331(14) 0.0183(14) 0.0081(14)
F2 0.0639(17) 0.0662(17) 0.0493(15) 0.0262(13) 0.0022(12) 0.0228(13)
N1 0.104(4) 0.063(3) 0.053(2) 0.033(2) 0.011(2) 0.033(3)
N2 0.055(2) 0.0440(19) 0.0393(19) 0.0183(16) 0.0051(15) 0.0144(16)
N3 0.068(2) 0.048(2) 0.0363(18) 0.0209(16) 0.0073(16) 0.0173(18)
N4 0.058(2) 0.049(2) 0.0359(18) 0.0188(16) 0.0067(15) 0.0151(16)
O1 0.101(3) 0.072(2) 0.0376(17) 0.0267(17) 0.0092(17) 0.028(2)
O2 0.170(5) 0.074(3) 0.052(2) 0.035(2) 0.007(3) 0.040(3)
C1 0.060(3) 0.055(3) 0.041(2) 0.020(2) 0.0084(19) 0.011(2)
C2 0.060(3) 0.048(2) 0.046(2) 0.018(2) 0.008(2) 0.013(2)
C3 0.086(4) 0.054(3) 0.038(2) 0.013(2) 0.009(2) 0.016(2)
C4 0.084(4) 0.050(3) 0.052(3) 0.010(2) 0.011(3) 0.018(3)
C5 0.072(3) 0.049(3) 0.059(3) 0.019(2) 0.012(2) 0.019(2)
C6 0.059(3) 0.051(3) 0.047(2) 0.020(2) 0.007(2) 0.015(2)
C7 0.047(2) 0.044(2) 0.047(2) 0.0180(19) 0.0111(18) 0.0085(17)
C8 0.046(2) 0.046(2) 0.044(2) 0.0217(19) 0.0072(18) 0.0087(17)
C9 0.052(2) 0.043(2) 0.043(2) 0.0225(18) 0.0088(18) 0.0148(18)
C10 0.067(3) 0.047(2) 0.043(2) 0.022(2) 0.012(2) 0.021(2)
C11 0.050(2) 0.045(2) 0.037(2) 0.0198(18) 0.0057(17) 0.0128(18)
C12 0.062(3) 0.041(2) 0.041(2) 0.0177(18) 0.0043(19) 0.0091(19)
C13 0.089(4) 0.050(3) 0.039(2) 0.015(2) 0.007(2) 0.019(2)
C14 0.088(4) 0.047(3) 0.050(3) 0.013(2) 0.007(3) 0.021(2)
C15 0.081(3) 0.045(2) 0.058(3) 0.019(2) 0.006(3) 0.020(2)
C16 0.068(3) 0.047(2) 0.047(2) 0.021(2) 0.002(2) 0.014(2)
C17 0.054(2) 0.041(2) 0.045(2) 0.0176(19) 0.0050(19) 0.0108(18)
C18 0.097(4) 0.058(3) 0.051(3) 0.022(2) 0.003(3) 0.023(3)
C19 0.105(5) 0.075(4) 0.059(3) 0.019(3) 0.016(3) -0.004(3)

loop_
_atom_type_symbol
_atom_type_description
_atom_type_scat_dispersion_real
_atom_type_scat_dispersion_imag
_atom_type_scat_source
C C 0.0181 0.0091 'International Tables Vol C Tables 4.2.6.8 and 6.1.1.4'
H H 0.0000 0.0000 'International Tables Vol C Tables 4.2.6.8 and 6.1.1.4'
O O 0.0492 0.0322 'International Tables Vol C Tables 4.2.6.8 and 6.1.1.4'
B B 0.0090 0.0039 'International Tables Vol C Tables 4.2.6.8 and 6.1.1.4'
F F 0.0727 0.0534 'International Tables Vol C Tables 4.2.6.8 and 6.1.1.4'
N N 0.0311 0.0180 'International Tables Vol C Tables 4.2.6.8 and 6.1.1.4'
S S 0.3331 0.5567 'International Tables Vol C Tables 4.2.6.8 and 6.1.1.4'

loop_
_geom_angle_atom_site_label_1
_geom_angle_atom_site_label_2
_geom_angle_atom_site_label_3
_geom_angle
O2 S1 C19 105.6(3)
O2 S1 C18 104.6(3)
C19 S1 C18 98.7(3)
F1 B1 F2 110.8(4)
F1 B1 N4 111.0(4)
F2 B1 N4 111.2(4)
F1 B1 N2 109.8(4)
F2 B1 N2 109.0(4)
N4 B1 N2 104.8(3)
C11 N2 C17 106.8(3)
C11 N2 B1 125.4(4)
C17 N2 B1 127.8(4)
C11 N3 C12 108.0(4)
C8 N4 C1 110.2(4)
C8 N4 B1 126.6(4)
C1 N4 B1 123.1(4)
O1 C1 N4 124.4(4)
O1 C1 C2 130.1(5)
N4 C1 C2 105.5(4)
C3 C2 C7 121.8(5)
C3 C2 C1 128.9(5)
C7 C2 C1 109.4(4)
C4 C3 C2 117.4(5)
C5 C4 C3 120.4(5)
C6 C5 C4 122.4(5)
C5 C6 C7 117.4(4)
C6 C7 C2 120.7(4)
C6 C7 C8 133.4(4)
C2 C7 C8 105.9(4)
C9 C8 N4 121.7(4)
C9 C8 C7 129.2(4)
N4 C8 C7 109.0(4)
C8 C9 C10 123.2(4)
C8 C9 C11 118.7(4)
C10 C9 C11 118.2(4)
N1 C10 C9 177.2(5)
N3 C11 N2 111.0(4)
N3 C11 C9 126.8(4)
N2 C11 C9 122.2(4)
C17 C12 N3 106.8(4)
C17 C12 C13 122.3(4)
N3 C12 C13 130.9(4)
C14 C13 C12 116.1(4)
C13 C14 C15 121.6(5)
C16 C15 C14 122.2(5)
C15 C16 C17 116.0(4)
C12 C17 C16 121.7(4)
C12 C17 N2 107.4(4)
C16 C17 N2 130.9(4)

loop_
_geom_bond_atom_site_label_1
_geom_bond_atom_site_label_2
_geom_bond_distance
S1 O2 1.495(4)
S1 C19 1.760(6)
S1 C18 1.777(5)
B1 F1 1.375(6)
B1 F2 1.380(6)
B1 N4 1.556(6)
B1 N2 1.565(6)
N1 C10 1.138(6)
N2 C11 1.341(5)
N2 C17 1.399(6)
N3 C11 1.332(5)
N3 C12 1.388(6)
N4 C8 1.368(5)
N4 C1 1.422(6)
O1 C1 1.205(6)
C1 C2 1.481(7)
C2 C3 1.387(7)
C2 C7 1.391(6)
C3 C4 1.386(7)
C4 C5 1.386(7)
C5 C6 1.380(7)
C6 C7 1.381(6)
C7 C8 1.485(6)
C8 C9 1.362(6)
C9 C10 1.430(6)
C9 C11 1.441(6)
C12 C17 1.383(6)
C12 C13 1.389(6)
C13 C14 1.386(7)
C14 C15 1.395(7)
C15 C16 1.381(7)
C16 C17 1.395(6)
